data_7064319
loop_
_publ_author_name
'Moskalik, Mikhail Yu.'
'Garagan, Ivan A.'
'Myasnikova, Valentina S.'
'Borodina, Tatyana N.'
'Shainyan, Bagrat A.'

_publ_section_title
;
 Skeletal rearrangements and structures of halosulfonamidation products of
 caryophyllene
;
_journal_issue 4
_journal_name_full 'New Journal of Chemistry'
_journal_page_first 1935
_journal_page_last 1942
_journal_paper_doi 10.1039/D5NJ03976B
_journal_volume 50
_journal_year 2026
_chemical_formula_moiety 'C18 H28 F3 I N2 O2 S'
_chemical_formula_sum 'C18 H28 F3 I N2 O2 S'
_chemical_formula_weight 520.38
_chemical_melting_point 462.6
_chemical_name_systematic
N-(9-iodo-4,4,8-trimethyltricyclo[6.3.1.0^2,5]dodecan-1-yl)-N'-((trifluoromethyl)sulfonyl)acetimidamide
_space_group_crystal_system orthorhombic
_space_group_IT_number 19
_space_group_name_Hall 'P 2ac 2ab'
_space_group_name_H-M_alt 'P 21 21 21'
_atom_sites_solution_hydrogens geom
_atom_sites_solution_primary direct
_atom_sites_solution_secondary difmap
_audit_creation_date 2025-02-28
_audit_creation_method
;
Olex2 1.5
(compiled 2024.02.16 svn.r378c4104 for OlexSys, GUI svn.r6928)
;
_audit_update_record
;
2025-03-13 deposited with the CCDC.	2025-12-17 downloaded from the CCDC.
;
_cell_angle_alpha 90
_cell_angle_beta 90
_cell_angle_gamma 90
_cell_formula_units_Z 4
_cell_length_a 7.2852(9)
_cell_length_b 16.239(2)
_cell_length_c 18.497(3)
_cell_measurement_reflns_used 9828
_cell_measurement_temperature 296(2)
_cell_measurement_theta_max 26.34
_cell_measurement_theta_min 2.51
_cell_volume 2188.3(5)
_computing_cell_refinement 'SAINT V8.32B (BRUKER, 2016)'
_computing_data_collection 'Bruker APEX2'
_computing_data_reduction 'SAINT V8.32B (BRUKER, 2016)'
_computing_molecular_graphics 'Olex2 1.5 (Dolomanov et al., 2009)'
_computing_publication_material 'Olex2 1.5 (Dolomanov et al., 2009)'
_computing_structure_refinement 'XL  (Sheldrick, 2008)'
_computing_structure_solution 'SHELXS  (Sheldrick, 2008)'
_diffrn_ambient_temperature 296.15
_diffrn_measured_fraction_theta_full 0.999
_diffrn_measured_fraction_theta_max 0.986
_diffrn_measurement_device_type 'Bruker D8 VENTURE PHOTON 100 CMOS'
_diffrn_measurement_method '\f and \w scans'
_diffrn_radiation_type MoK\a
_diffrn_radiation_wavelength 0.71073
_diffrn_reflns_av_R_equivalents 0.1107
_diffrn_reflns_av_unetI/netI 0.0755
_diffrn_reflns_Laue_measured_fraction_full 0.999
_diffrn_reflns_Laue_measured_fraction_max 0.986
_diffrn_reflns_limit_h_max 9
_diffrn_reflns_limit_h_min -9
_diffrn_reflns_limit_k_max 21
_diffrn_reflns_limit_k_min -21
_diffrn_reflns_limit_l_max 24
_diffrn_reflns_limit_l_min -24
_diffrn_reflns_number 41380
_diffrn_reflns_point_group_measured_fraction_full 0.999
_diffrn_reflns_point_group_measured_fraction_max 0.985
_diffrn_reflns_theta_full 25.242
_diffrn_reflns_theta_max 27.747
_diffrn_reflns_theta_min 2.202
_diffrn_source_current 1.0
_diffrn_source_power 0.05
_diffrn_source_voltage 50.0
_diffrn_standards_number 0
_exptl_absorpt_coefficient_mu 1.599
_exptl_absorpt_correction_T_max 0.7456
_exptl_absorpt_correction_T_min 0.3920
_exptl_absorpt_correction_type multi-scan
_exptl_absorpt_process_details
;
SADABS-2012/1 (Bruker,2012) was used for absorption correction.
wR2(int) was 0.1721 before and 0.0821 after correction.
The Ratio of minimum to maximum transmission is 0.5258.
The \l/2 correction factor is 0.0015.
;
_exptl_crystal_colour colourless
_exptl_crystal_colour_primary colourless
_exptl_crystal_density_diffrn 1.580
_exptl_crystal_description needle
_exptl_crystal_F_000 1048
_exptl_crystal_recrystallization_method 'Re-crystallisation from solvent: ethanol'
_exptl_crystal_size_max 0.6
_exptl_crystal_size_mid 0.445
_exptl_crystal_size_min 0.285
_refine_diff_density_max 0.416
_refine_diff_density_min -0.748
_refine_diff_density_rms 0.138
_refine_ls_abs_structure_details
;
 Flack x determined using 1209 quotients [(I+)-(I-)]/[(I+)+(I-)]
 (Parsons and Flack (2004), Acta Cryst. A60, s61).
;
_refine_ls_abs_structure_Flack 0.011(7)
_refine_ls_extinction_method none
_refine_ls_goodness_of_fit_ref 0.991
_refine_ls_hydrogen_treatment constr
_refine_ls_matrix_type full
_refine_ls_number_parameters 248
_refine_ls_number_reflns 5080
_refine_ls_number_restraints 0
_refine_ls_restrained_S_all 0.991
_refine_ls_R_factor_all 0.0692
_refine_ls_R_factor_gt 0.0321
_refine_ls_shift/su_max 0.000
_refine_ls_shift/su_mean 0.000
_refine_ls_structure_factor_coef Fsqd
_refine_ls_weighting_details 'w=1/[\s^2^(Fo^2^)+(0.0402P)^2^] where P=(Fo^2^+2Fc^2^)/3'
_refine_ls_weighting_scheme calc
_refine_ls_wR_factor_gt 0.0741
_refine_ls_wR_factor_ref 0.0801
_reflns_Friedel_coverage 0.754
_reflns_Friedel_fraction_full 1.000
_reflns_Friedel_fraction_max 0.984
_reflns_number_gt 3483
_reflns_number_total 5080
_reflns_threshold_expression 'I > 2\s(I)'
_cod_data_source_file d5nj03976b2.cif
_cod_data_source_block 5b
_cod_original_cell_volume 2188.2(5)
_cod_database_code 7064319
_shelxl_version_number 2013-3
_shelx_space_group_comment
;
The symmetry employed for this shelxl refinement is uniquely defined
by the following loop, which should always be used as a source of
symmetry information in preference to the above space-group names.
They are only intended as comments.
;
_shelx_estimated_absorpt_t_max 0.659
_shelx_estimated_absorpt_t_min 0.447
_olex2_refinement_description
;
1. Fixed Uiso
 At 1.2 times of:
  All C(H) groups, All C(H,H) groups, All N(H) groups
 At 1.5 times of:
  All C(H,H,H) groups
2.a Ternary CH refined with riding coordinates:
 C2(H2), C5(H5), C9(H9)
2.b Secondary CH2 refined with riding coordinates:
 C12(H12A,H12B), C10(H10A,H10B), C11(H11A,H11B), C7(H7A,H7B), C6(H6A,H6B),
 C3(H3A,H3B)
2.c Aromatic/amide H refined with riding coordinates:
 N1(H1)
2.d Idealised Me refined as rotating group:
 C14(H14A,H14B,H14C), C13(H13A,H13B,H13C), C15(H15A,H15B,H15C), C17(H17A,H17B,
 H17C)
;
_olex2_submission_special_instructions 'No special instructions were received'

loop_
_space_group_symop_operation_xyz
'x, y, z'
'x+1/2, -y+1/2, -z'
'-x, y+1/2, -z+1/2'
'-x+1/2, -y, z+1/2'

loop_
_atom_site_label
_atom_site_type_symbol
_atom_site_fract_x
_atom_site_fract_y
_atom_site_fract_z
_atom_site_U_iso_or_equiv
_atom_site_adp_type
_atom_site_occupancy
_atom_site_site_symmetry_order
_atom_site_calc_flag
_atom_site_refinement_flags_posn
_atom_site_refinement_flags_adp
_atom_site_refinement_flags_occupancy
_atom_site_disorder_assembly
_atom_site_disorder_group
I1 I 0.46379(6) -0.16621(2) 0.32057(2) 0.08642(19) Uani 1 1 d . . . . .
S1 S -0.25096(14) 0.17342(5) 0.38595(5) 0.0338(2) Uani 1 1 d . . . . .
F1 F -0.3320(6) 0.01995(16) 0.41121(18) 0.0884(12) Uani 1 1 d . . . . .
F2 F -0.1589(8) 0.0743(3) 0.4888(2) 0.1259(17) Uani 1 1 d . . . . .
F3 F -0.4395(7) 0.1047(2) 0.4874(2) 0.1185(17) Uani 1 1 d . . . . .
O1 O -0.4070(4) 0.17614(18) 0.33970(17) 0.0540(8) Uani 1 1 d . . . . .
O2 O -0.2226(5) 0.24246(16) 0.43207(18) 0.0577(9) Uani 1 1 d . . . . .
N2 N -0.0840(5) 0.13936(17) 0.34259(17) 0.0328(7) Uani 1 1 d . . . . .
N1 N 0.2142(4) 0.12503(17) 0.31068(17) 0.0323(7) Uani 1 1 d . . . . .
H1 H 0.3273 0.1434 0.3152 0.039 Uiso 1 1 calc R U . . .
C18 C -0.2979(9) 0.0882(3) 0.4468(3) 0.0626(15) Uani 1 1 d . . . . .
C16 C 0.0891(5) 0.1626(2) 0.34937(19) 0.0299(8) Uani 1 1 d . . . . .
C1 C 0.1876(6) 0.05467(19) 0.2598(2) 0.0305(8) Uani 1 1 d . . . . .
C2 C 0.0826(6) 0.08160(19) 0.1919(2) 0.0319(8) Uani 1 1 d . . . . .
H2 H 0.0078 0.0334 0.1756 0.038 Uiso 1 1 calc R U . . .
C5 C 0.1956(7) 0.1108(2) 0.1264(2) 0.0434(10) Uani 1 1 d . . . . .
H5 H 0.2896 0.1506 0.1446 0.052 Uiso 1 1 calc R U . . .
C4 C 0.0263(7) 0.1614(2) 0.1021(2) 0.0468(10) Uani 1 1 d . . . . .
C14 C -0.1041(9) 0.1150(3) 0.0526(3) 0.0617(15) Uani 1 1 d . . . . .
H14A H -0.2271 0.1391 0.0561 0.092 Uiso 1 1 calc R U . . .
H14B H -0.1088 0.0570 0.0671 0.092 Uiso 1 1 calc R U . . .
H14C H -0.0604 0.1190 0.0026 0.092 Uiso 1 1 calc R U . . .
C12 C 0.3837(6) 0.0291(2) 0.2384(2) 0.0382(10) Uani 1 1 d . . . . .
H12A H 0.4425 0.0757 0.2129 0.046 Uiso 1 1 calc R U . . .
H12B H 0.4550 0.0186 0.2830 0.046 Uiso 1 1 calc R U . . .
C8 C 0.3947(7) -0.0473(2) 0.1902(3) 0.0487(11) Uani 1 1 d . . . . .
C9 C 0.3018(7) -0.1187(2) 0.2293(3) 0.0530(13) Uani 1 1 d . . . . .
H9 H 0.2887 -0.1646 0.1936 0.064 Uiso 1 1 calc R U . . .
C10 C 0.1116(7) -0.0984(2) 0.2566(2) 0.0467(11) Uani 1 1 d . . . . .
H10A H 0.0689 -0.1441 0.2878 0.056 Uiso 1 1 calc R U . . .
H10B H 0.0273 -0.0951 0.2147 0.056 Uiso 1 1 calc R U . . .
C11 C 0.0978(6) -0.0179(2) 0.2994(2) 0.0385(10) Uani 1 1 d . . . . .
H11A H 0.1580 -0.0252 0.3469 0.046 Uiso 1 1 calc R U . . .
H11B H -0.0331 -0.0050 0.3082 0.046 Uiso 1 1 calc R U . . .
C7 C 0.2945(8) -0.0387(3) 0.1157(2) 0.0574(14) Uani 1 1 d . . . . .
H7A H 0.3511 -0.0781 0.0814 0.069 Uiso 1 1 calc R U . . .
H7B H 0.1649 -0.0555 0.1223 0.069 Uiso 1 1 calc R U . . .
C6 C 0.2964(9) 0.0462(3) 0.0809(3) 0.0641(15) Uani 1 1 d . . . . .
H6A H 0.2380 0.0428 0.0326 0.077 Uiso 1 1 calc R U . . .
H6B H 0.4252 0.0639 0.0739 0.077 Uiso 1 1 calc R U . . .
C3 C -0.0368(6) 0.1592(2) 0.1817(2) 0.0416(9) Uani 1 1 d . . . . .
H3A H -0.1699 0.1493 0.1879 0.050 Uiso 1 1 calc R U . . .
H3B H 0.0043 0.2071 0.2106 0.050 Uiso 1 1 calc R U . . .
C13 C 0.0672(10) 0.2461(3) 0.0701(3) 0.0715(17) Uani 1 1 d . . . . .
H13A H 0.1215 0.2396 0.0220 0.107 Uiso 1 1 calc R U . . .
H13B H 0.1534 0.2755 0.1016 0.107 Uiso 1 1 calc R U . . .
H13C H -0.0471 0.2777 0.0663 0.107 Uiso 1 1 calc R U . . .
C15 C 0.5997(8) -0.0622(3) 0.1735(4) 0.0750(17) Uani 1 1 d . . . . .
H15A H 0.6698 -0.0623 0.2187 0.112 Uiso 1 1 calc R U . . .
H15B H 0.6453 -0.0183 0.1419 0.112 Uiso 1 1 calc R U . . .
H15C H 0.6140 -0.1155 0.1493 0.112 Uiso 1 1 calc R U . . .
C17 C 0.1582(7) 0.2316(2) 0.3965(3) 0.0510(12) Uani 1 1 d . . . . .
H17A H 0.2888 0.2409 0.3868 0.077 Uiso 1 1 calc R U . . .
H17B H 0.1416 0.2168 0.4474 0.077 Uiso 1 1 calc R U . . .
H17C H 0.0891 0.2819 0.3859 0.077 Uiso 1 1 calc R U . . .

loop_
_atom_site_aniso_label
_atom_site_aniso_U_11
_atom_site_aniso_U_22
_atom_site_aniso_U_33
_atom_site_aniso_U_23
_atom_site_aniso_U_13
_atom_site_aniso_U_12
I1 0.0932(3) 0.05563(18) 0.1104(3) -0.00167(18) -0.0462(3) 0.02124(19)
S1 0.0279(5) 0.0374(4) 0.0363(5) -0.0023(4) 0.0049(4) -0.0010(4)
F1 0.130(4) 0.0493(14) 0.086(2) 0.0088(14) 0.021(2) -0.0254(18)
F2 0.144(4) 0.154(3) 0.080(2) 0.066(2) -0.043(3) -0.022(3)
F3 0.148(4) 0.102(2) 0.105(3) 0.007(2) 0.087(3) -0.022(3)
O1 0.0262(17) 0.0678(18) 0.068(2) 0.0066(16) -0.0041(15) 0.0028(14)
O2 0.053(2) 0.0526(16) 0.067(2) -0.0235(15) 0.0174(18) -0.0034(15)
N2 0.0231(19) 0.0403(15) 0.0350(17) -0.0099(12) -0.0009(15) -0.0034(13)
N1 0.0212(18) 0.0341(13) 0.0415(18) -0.0091(13) -0.0044(16) -0.0028(13)
C18 0.079(5) 0.060(3) 0.049(3) 0.010(2) 0.011(3) -0.009(3)
C16 0.028(2) 0.0322(15) 0.0292(18) -0.0087(15) -0.0010(16) 0.0016(17)
C1 0.027(2) 0.0287(15) 0.036(2) -0.0091(14) -0.0025(18) 0.0014(15)
C2 0.030(2) 0.0316(15) 0.034(2) -0.0045(14) -0.0006(18) -0.0037(15)
C5 0.045(3) 0.048(2) 0.036(2) -0.0053(17) 0.004(2) -0.005(2)
C4 0.057(3) 0.0435(18) 0.039(2) 0.0062(17) -0.004(2) -0.006(2)
C14 0.072(4) 0.065(3) 0.048(3) 0.008(2) -0.014(3) -0.010(3)
C12 0.031(2) 0.0383(17) 0.045(2) -0.0147(16) 0.001(2) 0.0033(17)
C8 0.039(3) 0.049(2) 0.058(3) -0.024(2) -0.005(2) 0.0096(19)
C9 0.057(3) 0.0364(19) 0.065(3) -0.016(2) -0.019(3) 0.012(2)
C10 0.049(3) 0.0328(17) 0.058(3) -0.0009(17) -0.008(2) -0.0003(18)
C11 0.042(3) 0.0344(16) 0.039(2) -0.0030(15) -0.004(2) 0.0001(17)
C7 0.064(4) 0.058(2) 0.050(3) -0.027(2) 0.000(3) 0.012(2)
C6 0.074(4) 0.078(3) 0.040(3) -0.012(2) 0.013(3) -0.002(3)
C3 0.041(2) 0.0404(17) 0.044(2) 0.0030(16) -0.003(2) 0.0032(18)
C13 0.093(5) 0.057(3) 0.064(3) 0.021(2) -0.002(3) -0.013(3)
C15 0.049(3) 0.072(3) 0.104(4) -0.036(3) 0.005(3) 0.024(3)
C17 0.034(3) 0.056(2) 0.062(3) -0.032(2) -0.002(2) -0.006(2)

loop_
_atom_type_symbol
_atom_type_description
_atom_type_scat_dispersion_real
_atom_type_scat_dispersion_imag
_atom_type_scat_source
C C 0.0033 0.0016 'International Tables Vol C Tables 4.2.6.8 and 6.1.1.4'
H H 0.0000 0.0000 'International Tables Vol C Tables 4.2.6.8 and 6.1.1.4'
N N 0.0061 0.0033 'International Tables Vol C Tables 4.2.6.8 and 6.1.1.4'
O O 0.0106 0.0060 'International Tables Vol C Tables 4.2.6.8 and 6.1.1.4'
F F 0.0171 0.0103 'International Tables Vol C Tables 4.2.6.8 and 6.1.1.4'
S S 0.1246 0.1234 'International Tables Vol C Tables 4.2.6.8 and 6.1.1.4'
I I -0.4742 1.8119 'International Tables Vol C Tables 4.2.6.8 and 6.1.1.4'

loop_
_geom_angle_atom_site_label_1
_geom_angle_atom_site_label_2
_geom_angle_atom_site_label_3
_geom_angle
_geom_angle_site_symmetry_1
_geom_angle_site_symmetry_3
_geom_angle_publ_flag
O1 S1 O2 116.9(2) . . ?
O1 S1 N2 108.98(18) . . ?
O1 S1 C18 104.2(3) . . ?
O2 S1 N2 118.31(19) . . ?
O2 S1 C18 104.9(2) . . ?
N2 S1 C18 101.2(2) . . ?
C16 N2 S1 126.5(2) . . ?
C16 N1 H1 116.2 . . ?
C16 N1 C1 127.6(3) . . ?
C1 N1 H1 116.2 . . ?
F1 C18 S1 111.6(3) . . ?
F2 C18 S1 110.9(4) . . ?
F2 C18 F1 107.6(5) . . ?
F2 C18 F3 107.9(5) . . ?
F3 C18 S1 110.4(4) . . ?
F3 C18 F1 108.2(5) . . ?
N2 C16 C17 125.9(3) . . ?
N1 C16 N2 118.6(3) . . ?
N1 C16 C17 115.5(3) . . ?
N1 C1 C2 111.3(3) . . ?
N1 C1 C12 104.3(3) . . ?
N1 C1 C11 110.1(3) . . ?
C2 C1 C12 109.2(3) . . ?
C11 C1 C2 113.4(3) . . ?
C11 C1 C12 108.2(3) . . ?
C1 C2 H2 107.2 . . ?
C1 C2 C5 117.8(3) . . ?
C1 C2 C3 127.8(3) . . ?
C5 C2 H2 107.2 . . ?
C5 C2 C3 87.4(3) . . ?
C3 C2 H2 107.2 . . ?
C2 C5 H5 107.4 . . ?
C2 C5 C4 88.0(3) . . ?
C4 C5 H5 107.4 . . ?
C6 C5 C2 118.5(3) . . ?
C6 C5 H5 107.4 . . ?
C6 C5 C4 125.9(4) . . ?
C14 C4 C5 114.1(4) . . ?
C14 C4 C3 112.2(4) . . ?
C14 C4 C13 109.6(4) . . ?
C3 C4 C5 87.0(3) . . ?
C13 C4 C5 115.8(4) . . ?
C13 C4 C3 116.7(3) . . ?
C4 C14 H14A 109.5 . . ?
C4 C14 H14B 109.5 . . ?
C4 C14 H14C 109.5 . . ?
H14A C14 H14B 109.5 . . ?
H14A C14 H14C 109.5 . . ?
H14B C14 H14C 109.5 . . ?
C1 C12 H12A 108.6 . . ?
C1 C12 H12B 108.6 . . ?
H12A C12 H12B 107.6 . . ?
C8 C12 C1 114.7(3) . . ?
C8 C12 H12A 108.6 . . ?
C8 C12 H12B 108.6 . . ?
C12 C8 C7 114.6(4) . . ?
C12 C8 C15 107.1(4) . . ?
C9 C8 C12 108.5(4) . . ?
C9 C8 C7 106.2(4) . . ?
C9 C8 C15 113.9(4) . . ?
C15 C8 C7 106.8(5) . . ?
I1 C9 H9 107.2 . . ?
C8 C9 I1 113.1(3) . . ?
C8 C9 H9 107.2 . . ?
C10 C9 I1 108.2(3) . . ?
C10 C9 C8 113.5(3) . . ?
C10 C9 H9 107.2 . . ?
C9 C10 H10A 108.6 . . ?
C9 C10 H10B 108.6 . . ?
C9 C10 C11 114.8(4) . . ?
H10A C10 H10B 107.5 . . ?
C11 C10 H10A 108.6 . . ?
C11 C10 H10B 108.6 . . ?
C1 C11 H11A 109.1 . . ?
C1 C11 H11B 109.1 . . ?
C10 C11 C1 112.4(3) . . ?
C10 C11 H11A 109.1 . . ?
C10 C11 H11B 109.1 . . ?
H11A C11 H11B 107.9 . . ?
C8 C7 H7A 108.1 . . ?
C8 C7 H7B 108.1 . . ?
H7A C7 H7B 107.3 . . ?
C6 C7 C8 116.7(4) . . ?
C6 C7 H7A 108.1 . . ?
C6 C7 H7B 108.1 . . ?
C5 C6 H6A 109.1 . . ?
C5 C6 H6B 109.1 . . ?
C7 C6 C5 112.5(4) . . ?
C7 C6 H6A 109.1 . . ?
C7 C6 H6B 109.1 . . ?
H6A C6 H6B 107.8 . . ?
C2 C3 H3A 114.0 . . ?
C2 C3 H3B 114.0 . . ?
C4 C3 C2 88.1(3) . . ?
C4 C3 H3A 114.0 . . ?
C4 C3 H3B 114.0 . . ?
H3A C3 H3B 111.2 . . ?
C4 C13 H13A 109.5 . . ?
C4 C13 H13B 109.5 . . ?
C4 C13 H13C 109.5 . . ?
H13A C13 H13B 109.5 . . ?
H13A C13 H13C 109.5 . . ?
H13B C13 H13C 109.5 . . ?
C8 C15 H15A 109.5 . . ?
C8 C15 H15B 109.5 . . ?
C8 C15 H15C 109.5 . . ?
H15A C15 H15B 109.5 . . ?
H15A C15 H15C 109.5 . . ?
H15B C15 H15C 109.5 . . ?
C16 C17 H17A 109.5 . . ?
C16 C17 H17B 109.5 . . ?
C16 C17 H17C 109.5 . . ?
H17A C17 H17B 109.5 . . ?
H17A C17 H17C 109.5 . . ?
H17B C17 H17C 109.5 . . ?

loop_
_geom_bond_atom_site_label_1
_geom_bond_atom_site_label_2
_geom_bond_distance
_geom_bond_site_symmetry_2
_geom_bond_publ_flag
I1 C9 2.199(5) . ?
S1 O1 1.423(3) . ?
S1 O2 1.424(3) . ?
S1 N2 1.559(3) . ?
S1 C18 1.816(5) . ?
F1 C18 1.312(6) . ?
F2 C18 1.296(7) . ?
F3 C18 1.305(7) . ?
N2 C16 1.323(5) . ?
N1 H1 0.8800 . ?
N1 C16 1.310(5) . ?
N1 C1 1.492(4) . ?
C16 C17 1.505(5) . ?
C1 C2 1.535(5) . ?
C1 C12 1.539(6) . ?
C1 C11 1.533(5) . ?
C2 H2 1.0000 . ?
C2 C5 1.539(6) . ?
C2 C3 1.543(5) . ?
C5 H5 1.0000 . ?
C5 C4 1.549(6) . ?
C5 C6 1.532(7) . ?
C4 C14 1.520(6) . ?
C4 C3 1.542(6) . ?
C4 C13 1.527(5) . ?
C14 H14A 0.9800 . ?
C14 H14B 0.9800 . ?
C14 H14C 0.9800 . ?
C12 H12A 0.9900 . ?
C12 H12B 0.9900 . ?
C12 C8 1.530(5) . ?
C8 C9 1.526(7) . ?
C8 C7 1.566(7) . ?
C8 C15 1.544(7) . ?
C9 H9 1.0000 . ?
C9 C10 1.512(7) . ?
C10 H10A 0.9900 . ?
C10 H10B 0.9900 . ?
C10 C11 1.531(5) . ?
C11 H11A 0.9900 . ?
C11 H11B 0.9900 . ?
C7 H7A 0.9900 . ?
C7 H7B 0.9900 . ?
C7 C6 1.520(7) . ?
C6 H6A 0.9900 . ?
C6 H6B 0.9900 . ?
C3 H3A 0.9900 . ?
C3 H3B 0.9900 . ?
C13 H13A 0.9800 . ?
C13 H13B 0.9800 . ?
C13 H13C 0.9800 . ?
C15 H15A 0.9800 . ?
C15 H15B 0.9800 . ?
C15 H15C 0.9800 . ?
C17 H17A 0.9800 . ?
C17 H17B 0.9800 . ?
C17 H17C 0.9800 . ?

loop_
_geom_torsion_atom_site_label_1
_geom_torsion_atom_site_label_2
_geom_torsion_atom_site_label_3
_geom_torsion_atom_site_label_4
_geom_torsion
_geom_torsion_site_symmetry_1
_geom_torsion_site_symmetry_2
_geom_torsion_site_symmetry_3
_geom_torsion_site_symmetry_4
_geom_torsion_publ_flag
I1 C9 C10 C11 77.0(4) . . . . ?
S1 N2 C16 N1 177.1(3) . . . . ?
S1 N2 C16 C17 -5.0(6) . . . . ?
O1 S1 N2 C16 144.1(3) . . . . ?
O1 S1 C18 F1 55.0(5) . . . . ?
O1 S1 C18 F2 175.0(4) . . . . ?
O1 S1 C18 F3 -65.5(5) . . . . ?
O2 S1 N2 C16 7.4(4) . . . . ?
O2 S1 C18 F1 178.3(4) . . . . ?
O2 S1 C18 F2 -61.7(5) . . . . ?
O2 S1 C18 F3 57.9(5) . . . . ?
N2 S1 C18 F1 -58.1(5) . . . . ?
N2 S1 C18 F2 61.8(4) . . . . ?
N2 S1 C18 F3 -178.6(4) . . . . ?
N1 C1 C2 C5 91.5(4) . . . . ?
N1 C1 C2 C3 -18.6(5) . . . . ?
N1 C1 C12 C8 175.6(3) . . . . ?
N1 C1 C11 C10 -165.3(3) . . . . ?
C18 S1 N2 C16 -106.4(4) . . . . ?
C16 N1 C1 C2 69.9(5) . . . . ?
C16 N1 C1 C12 -172.5(3) . . . . ?
C16 N1 C1 C11 -56.7(5) . . . . ?
C1 N1 C16 N2 -2.4(6) . . . . ?
C1 N1 C16 C17 179.5(3) . . . . ?
C1 C2 C5 C4 -154.9(3) . . . . ?
C1 C2 C5 C6 74.6(5) . . . . ?
C1 C2 C3 C4 146.7(4) . . . . ?
C1 C12 C8 C9 -57.7(5) . . . . ?
C1 C12 C8 C7 60.8(5) . . . . ?
C1 C12 C8 C15 179.0(4) . . . . ?
C2 C1 C12 C8 -65.4(4) . . . . ?
C2 C1 C11 C10 69.4(4) . . . . ?
C2 C5 C4 C14 -90.1(4) . . . . ?
C2 C5 C4 C3 22.9(3) . . . . ?
C2 C5 C4 C13 141.3(4) . . . . ?
C2 C5 C6 C7 -9.6(7) . . . . ?
C5 C2 C3 C4 23.0(3) . . . . ?
C5 C4 C3 C2 -22.9(3) . . . . ?
C4 C5 C6 C7 -119.8(5) . . . . ?
C14 C4 C3 C2 92.0(4) . . . . ?
C12 C1 C2 C5 -23.1(4) . . . . ?
C12 C1 C2 C3 -133.2(4) . . . . ?
C12 C1 C11 C10 -51.9(4) . . . . ?
C12 C8 C9 I1 -72.7(4) . . . . ?
C12 C8 C9 C10 51.1(5) . . . . ?
C12 C8 C7 C6 33.9(6) . . . . ?
C8 C9 C10 C11 -49.4(5) . . . . ?
C8 C7 C6 C5 -63.3(7) . . . . ?
C9 C8 C7 C6 153.6(4) . . . . ?
C9 C10 C11 C1 49.7(5) . . . . ?
C11 C1 C2 C5 -143.8(3) . . . . ?
C11 C1 C2 C3 106.1(4) . . . . ?
C11 C1 C12 C8 58.4(5) . . . . ?
C7 C8 C9 I1 163.7(3) . . . . ?
C7 C8 C9 C10 -72.6(4) . . . . ?
C6 C5 C4 C14 34.3(6) . . . . ?
C6 C5 C4 C3 147.3(4) . . . . ?
C6 C5 C4 C13 -94.3(5) . . . . ?
C3 C2 C5 C4 -22.9(3) . . . . ?
C3 C2 C5 C6 -153.4(4) . . . . ?
C13 C4 C3 C2 -140.4(5) . . . . ?
C15 C8 C9 I1 46.5(5) . . . . ?
C15 C8 C9 C10 170.3(4) . . . . ?
C15 C8 C7 C6 -84.6(5) . . . . ?
